data_1517643
loop_
_publ_author_name
'Tiffany M. Smith'
'Jose Vargas'
'Diona Symester'
'Michael Tichenor'
'Charles J. O-Connor'
'Jon Zubieta'

_publ_section_title
;
 Metal-organophosphonate chemistry: Hydrothermal syntheses and structures
 of copper(II)-xylyldiphosphonates with organonitrogen coligands
;
_journal_name_full
;
Inorganica Chimica Acta
;
_journal_page_first 63
_journal_page_last 77
_journal_volume 403
_journal_year 2013
_chemical_formula_moiety 'C18 H18 Cu N2 O6 P2'
_chemical_formula_sum 'C18 H18 Cu N2 O6 P2'
_chemical_formula_weight 483.82
_space_group_IT_number 2
_symmetry_cell_setting triclinic
_symmetry_space_group_name_Hall '-P 1'
_symmetry_space_group_name_H-M 'P -1'
_atom_sites_solution_hydrogens geom
_atom_sites_solution_primary direct
_atom_sites_solution_secondary difmap
_cell_angle_alpha 62.814(2)
_cell_angle_beta 89.181(3)
_cell_angle_gamma 69.619(3)
_cell_formula_units_Z 2
_cell_length_a 9.7629(14)
_cell_length_b 10.7730(16)
_cell_length_c 11.3060(17)
_cell_measurement_reflns_used 7545
_cell_measurement_temperature 90(2)
_cell_measurement_theta_max 32.96
_cell_measurement_theta_min 2.23
_cell_volume 976.5(3)
_computing_cell_refinement 'Bruker SAINT (Bruker, 2011)'
_computing_data_collection 'Bruker APEX2 (Bruker, 2011)'
_computing_data_reduction 'Bruker SAINT (Bruker, 2011)'
_computing_molecular_graphics 'CrystalMaker (Palmer, 2010)'
_computing_publication_material 'Bruker SHELXTL (Bruker, 2011)'
_computing_structure_refinement 'SHELXL-97 (Sheldrick, 2008)'
_computing_structure_solution 'SHELXS-97 (Sheldrick, 2008)'
_diffrn_ambient_temperature 90(2)
_diffrn_measured_fraction_theta_full 1.000
_diffrn_measured_fraction_theta_max 1.000
_diffrn_measurement_device_type 'Bruker APEX-II CCD'
_diffrn_measurement_method '\f and \w scans'
_diffrn_radiation_monochromator graphite
_diffrn_radiation_source 'fine-focus sealed tube'
_diffrn_radiation_type MoK\a
_diffrn_radiation_wavelength 0.71073
_diffrn_reflns_av_R_equivalents 0.0253
_diffrn_reflns_av_sigmaI/netI 0.0253
_diffrn_reflns_limit_h_max 11
_diffrn_reflns_limit_h_min -12
_diffrn_reflns_limit_k_max 14
_diffrn_reflns_limit_k_min -14
_diffrn_reflns_limit_l_max 14
_diffrn_reflns_limit_l_min -14
_diffrn_reflns_number 16223
_diffrn_reflns_theta_full 28.08
_diffrn_reflns_theta_max 28.08
_diffrn_reflns_theta_min 2.06
_exptl_absorpt_coefficient_mu 1.322
_exptl_absorpt_correction_T_max 0.9702
_exptl_absorpt_correction_T_min 0.7771
_exptl_absorpt_correction_type multi-scan
_exptl_absorpt_process_details 'SADABS SHELXL-97 (Sheldrick, 2008)'
_exptl_crystal_colour green
_exptl_crystal_density_diffrn 1.646
_exptl_crystal_density_method 'not measured'
_exptl_crystal_description plate
_exptl_crystal_F_000 494
_exptl_crystal_size_max 0.20
_exptl_crystal_size_mid 0.03
_exptl_crystal_size_min 0.02
_refine_diff_density_max 0.457
_refine_diff_density_min -0.353
_refine_diff_density_rms 0.068
_refine_ls_extinction_method none
_refine_ls_goodness_of_fit_ref 1.375
_refine_ls_hydrogen_treatment constr
_refine_ls_matrix_type full
_refine_ls_number_parameters 264
_refine_ls_number_reflns 4755
_refine_ls_number_restraints 0
_refine_ls_restrained_S_all 1.375
_refine_ls_R_factor_all 0.0328
_refine_ls_R_factor_gt 0.0267
_refine_ls_shift/su_max 0.001
_refine_ls_shift/su_mean 0.000
_refine_ls_structure_factor_coef Fsqd
_refine_ls_weighting_details 'calc w=1/[\s^2^(Fo^2^)+(0.0306P)^2^+0.0000P] where P=(Fo^2^+2Fc^2^)/3'
_refine_ls_weighting_scheme calc
_refine_ls_wR_factor_gt 0.0692
_refine_ls_wR_factor_ref 0.0709
_reflns_number_gt 4157
_reflns_number_total 4755
_reflns_threshold_expression >2sigma(I)
_cod_data_source_file ICA-2013-403-63-77-9.cif
_cod_data_source_block compound_9
_cod_original_cell_volume 976.5(2)
_cod_original_sg_symbol_Hall -P1
_cod_original_sg_symbol_H-M P-1
_cod_database_code 1517643

loop_
_symmetry_equiv_pos_as_xyz
'x, y, z'
'-x, -y, -z'

loop_
_atom_site_label
_atom_site_type_symbol
_atom_site_fract_x
_atom_site_fract_y
_atom_site_fract_z
_atom_site_U_iso_or_equiv
_atom_site_adp_type
_atom_site_occupancy
_atom_site_symmetry_multiplicity
_atom_site_calc_flag
_atom_site_refinement_flags
Cu1 Cu 0.14163(2) 0.12095(2) 1.02087(2) 0.01091(7) Uani 1 1 d .
P1 P 0.15799(5) -0.21797(5) 1.17614(5) 0.01163(10) Uani 1 1 d .
P2 P 0.24049(5) 0.00302(5) 0.79687(4) 0.01172(10) Uani 1 1 d .
O1 O -0.10658(13) 0.24806(13) 0.93115(12) 0.0138(2) Uani 1 1 d .
O2 O 0.10143(13) -0.05282(13) 1.14075(12) 0.0130(2) Uani 1 1 d .
O3 O 0.25086(13) 0.03031(13) 0.91603(12) 0.0130(2) Uani 1 1 d .
O4 O 0.13683(13) 0.13522(14) 0.67070(12) 0.0168(3) Uani 1 1 d .
O5 O 0.20832(14) -0.14471(14) 0.84121(13) 0.0172(3) Uani 1 1 d .
H5' H 0.1725 -0.1643 0.9104 0.021 Uiso 1 1 calc R
O6 O 0.11172(14) -0.30720(14) 1.31389(13) 0.0166(3) Uani 1 1 d .
H6' H 0.0352 -0.2507 1.3223 0.020 Uiso 1 1 calc R
N1 N 0.13885(16) 0.18222(16) 1.16525(15) 0.0133(3) Uani 1 1 d .
N2 N 0.18183(15) 0.30937(16) 0.91745(15) 0.0131(3) Uani 1 1 d .
C1 C 0.1173(2) 0.1059(2) 1.29183(18) 0.0165(4) Uani 1 1 d .
H1 H 0.1000 0.0184 1.3166 0.020 Uiso 1 1 calc R
C2 C 0.1201(2) 0.1533(2) 1.38684(19) 0.0216(4) Uani 1 1 d .
H2 H 0.1070 0.0975 1.4745 0.026 Uiso 1 1 calc R
C3 C 0.1429(2) 0.2863(2) 1.3481(2) 0.0213(4) Uani 1 1 d .
H3 H 0.1436 0.3213 1.4094 0.026 Uiso 1 1 calc R
C4 C 0.1646(2) 0.3662(2) 1.2173(2) 0.0187(4) Uani 1 1 d .
H4 H 0.1798 0.4554 1.1898 0.022 Uiso 1 1 calc R
C5 C 0.16323(18) 0.31010(19) 1.12822(18) 0.0140(3) Uani 1 1 d .
C6 C 0.18700(18) 0.38333(19) 0.98619(18) 0.0138(3) Uani 1 1 d .
C7 C 0.2121(2) 0.5165(2) 0.9261(2) 0.0187(4) Uani 1 1 d .
H7 H 0.2169 0.5650 0.9751 0.022 Uiso 1 1 calc R
C8 C 0.2299(2) 0.5761(2) 0.7917(2) 0.0213(4) Uani 1 1 d .
H8 H 0.2475 0.6648 0.7498 0.026 Uiso 1 1 calc R
C9 C 0.2212(2) 0.5018(2) 0.7207(2) 0.0209(4) Uani 1 1 d .
H9 H 0.2308 0.5409 0.6301 0.025 Uiso 1 1 calc R
C10 C 0.1979(2) 0.3682(2) 0.78714(19) 0.0167(4) Uani 1 1 d .
H10 H 0.1932 0.3176 0.7400 0.020 Uiso 1 1 calc R
C11 C 0.42554(19) -0.05398(19) 0.75813(18) 0.0148(3) Uani 1 1 d .
H11A H 0.4940 -0.1324 0.8411 0.018 Uiso 1 1 calc R
H11B H 0.4267 -0.0969 0.6990 0.018 Uiso 1 1 calc R
C12 C 0.47912(18) 0.07380(19) 0.69154(18) 0.0132(3) Uani 1 1 d .
C13 C 0.47502(19) 0.1443(2) 0.55198(18) 0.0163(4) Uani 1 1 d .
H13 H 0.4378 0.1129 0.5000 0.020 Uiso 1 1 calc R
C14 C 0.5259(2) 0.2605(2) 0.49020(19) 0.0192(4) Uani 1 1 d .
H14 H 0.5237 0.3057 0.3974 0.023 Uiso 1 1 calc R
C15 C 0.5801(2) 0.3095(2) 0.56675(19) 0.0175(4) Uani 1 1 d .
H15 H 0.6158 0.3861 0.5251 0.021 Uiso 1 1 calc R
C16 C 0.58130(18) 0.24438(19) 0.70587(18) 0.0131(3) Uani 1 1 d .
C17 C 0.53126(18) 0.12664(19) 0.76703(18) 0.0137(3) Uani 1 1 d .
H17 H 0.5325 0.0823 0.8597 0.016 Uiso 1 1 calc R
C18 C 0.35876(18) -0.29770(19) 1.21130(19) 0.0147(3) Uani 1 1 d .
H18A H 0.3937 -0.4071 1.2599 0.018 Uiso 1 1 calc R
H18B H 0.3962 -0.2688 1.1268 0.018 Uiso 1 1 calc R

loop_
_atom_site_aniso_label
_atom_site_aniso_U_11
_atom_site_aniso_U_22
_atom_site_aniso_U_33
_atom_site_aniso_U_23
_atom_site_aniso_U_13
_atom_site_aniso_U_12
Cu1 0.01353(11) 0.01100(11) 0.01325(11) -0.00792(9) 0.00482(8) -0.00743(8)
P1 0.0115(2) 0.0108(2) 0.0152(2) -0.00680(18) 0.00407(16) -0.00639(17)
P2 0.0125(2) 0.0144(2) 0.0144(2) -0.01004(18) 0.00571(16) -0.00776(17)
O1 0.0144(6) 0.0144(6) 0.0180(6) -0.0101(5) 0.0048(5) -0.0084(5)
O2 0.0150(6) 0.0115(6) 0.0150(6) -0.0069(5) 0.0052(5) -0.0072(5)
O3 0.0154(6) 0.0143(6) 0.0137(6) -0.0088(5) 0.0056(5) -0.0078(5)
O4 0.0149(6) 0.0217(7) 0.0140(6) -0.0092(5) 0.0042(5) -0.0066(5)
O5 0.0210(7) 0.0204(7) 0.0230(7) -0.0161(6) 0.0128(5) -0.0147(5)
O6 0.0163(6) 0.0142(6) 0.0180(6) -0.0059(5) 0.0068(5) -0.0072(5)
N1 0.0130(7) 0.0133(7) 0.0152(7) -0.0083(6) 0.0014(6) -0.0047(6)
N2 0.0115(7) 0.0128(7) 0.0185(8) -0.0095(6) 0.0051(6) -0.0058(6)
C1 0.0170(9) 0.0178(9) 0.0173(9) -0.0106(7) 0.0030(7) -0.0067(7)
C2 0.0227(10) 0.0271(10) 0.0156(9) -0.0126(8) 0.0027(7) -0.0072(8)
C3 0.0185(9) 0.0271(10) 0.0241(10) -0.0195(9) -0.0015(8) -0.0048(8)
C4 0.0148(9) 0.0206(9) 0.0272(10) -0.0170(8) 0.0010(7) -0.0063(7)
C5 0.0093(8) 0.0152(8) 0.0200(9) -0.0105(7) 0.0013(7) -0.0048(7)
C6 0.0089(8) 0.0140(8) 0.0221(9) -0.0110(7) 0.0029(7) -0.0051(7)
C7 0.0171(9) 0.0156(9) 0.0307(11) -0.0151(8) 0.0058(8) -0.0088(7)
C8 0.0197(9) 0.0149(9) 0.0337(11) -0.0121(8) 0.0112(8) -0.0112(7)
C9 0.0227(10) 0.0176(9) 0.0250(10) -0.0103(8) 0.0141(8) -0.0111(8)
C10 0.0178(9) 0.0155(9) 0.0218(9) -0.0113(8) 0.0089(7) -0.0089(7)
C11 0.0145(8) 0.0149(8) 0.0204(9) -0.0120(7) 0.0068(7) -0.0070(7)
C12 0.0090(8) 0.0144(8) 0.0184(9) -0.0097(7) 0.0050(6) -0.0044(6)
C13 0.0147(8) 0.0188(9) 0.0176(9) -0.0116(8) 0.0018(7) -0.0049(7)
C14 0.0217(9) 0.0199(9) 0.0137(9) -0.0068(8) 0.0047(7) -0.0073(8)
C15 0.0177(9) 0.0156(9) 0.0197(9) -0.0071(7) 0.0059(7) -0.0088(7)
C16 0.0087(8) 0.0136(8) 0.0184(9) -0.0090(7) 0.0029(6) -0.0039(6)
C17 0.0115(8) 0.0160(8) 0.0133(8) -0.0071(7) 0.0037(6) -0.0050(7)
C18 0.0131(8) 0.0141(8) 0.0200(9) -0.0101(7) 0.0047(7) -0.0061(7)

loop_
_atom_type_symbol
_atom_type_description
_atom_type_scat_dispersion_real
_atom_type_scat_dispersion_imag
_atom_type_scat_source
C C 0.0033 0.0016 'International Tables Vol C Tables 4.2.6.8 and 6.1.1.4'
Cu Cu 0.3201 1.2651 'International Tables Vol C Tables 4.2.6.8 and 6.1.1.4'
N N 0.0061 0.0033 'International Tables Vol C Tables 4.2.6.8 and 6.1.1.4'
O O 0.0106 0.0060 'International Tables Vol C Tables 4.2.6.8 and 6.1.1.4'
P P 0.1023 0.0942 'International Tables Vol C Tables 4.2.6.8 and 6.1.1.4'
H H 0.0000 0.0000 'International Tables Vol C Tables 4.2.6.8 and 6.1.1.4'

loop_
_geom_angle_atom_site_label_1
_geom_angle_atom_site_label_2
_geom_angle_atom_site_label_3
_geom_angle
_geom_angle_site_symmetry_1
_geom_angle_site_symmetry_3
O2 Cu1 O3 94.96(5) . .
O2 Cu1 N2 171.78(5) . .
O3 Cu1 N2 92.34(5) . .
O2 Cu1 N1 91.22(6) . .
O3 Cu1 N1 150.33(6) . .
N2 Cu1 N1 80.57(6) . .
O2 Cu1 O1 88.96(5) . .
O3 Cu1 O1 111.67(5) . .
N2 Cu1 O1 91.86(5) . .
N1 Cu1 O1 97.41(5) . .
O2 P1 O1 115.02(7) . 2_557
O2 P1 O6 108.27(7) . .
O1 P1 O6 110.38(7) 2_557 .
O2 P1 C18 109.66(7) . .
O1 P1 C18 108.59(8) 2_557 .
O6 P1 C18 104.39(8) . .
O4 P2 O3 115.85(7) . .
O4 P2 O5 112.12(7) . .
O3 P2 O5 110.28(7) . .
O4 P2 C11 108.83(8) . .
O3 P2 C11 107.52(7) . .
O5 P2 C11 101.10(7) . .
P1 O1 Cu1 115.02(6) 2_557 .
P1 O2 Cu1 136.34(8) . .
P2 O3 Cu1 145.84(8) . .
P2 O5 H5' 109.5 . .
P1 O6 H6' 109.5 . .
C1 N1 C5 119.21(15) . .
C1 N1 Cu1 125.44(12) . .
C5 N1 Cu1 115.34(12) . .
C10 N2 C6 119.21(15) . .
C10 N2 Cu1 125.18(12) . .
C6 N2 Cu1 115.57(12) . .
N1 C1 C2 122.24(17) . .
N1 C1 H1 118.9 . .
C2 C1 H1 118.9 . .
C1 C2 C3 118.54(18) . .
C1 C2 H2 120.7 . .
C3 C2 H2 120.7 . .
C4 C3 C2 119.64(17) . .
C4 C3 H3 120.2 . .
C2 C3 H3 120.2 . .
C3 C4 C5 118.58(17) . .
C3 C4 H4 120.7 . .
C5 C4 H4 120.7 . .
N1 C5 C4 121.79(17) . .
N1 C5 C6 114.14(15) . .
C4 C5 C6 124.07(16) . .
N2 C6 C7 121.54(16) . .
N2 C6 C5 114.38(15) . .
C7 C6 C5 124.08(16) . .
C8 C7 C6 119.04(17) . .
C8 C7 H7 120.5 . .
C6 C7 H7 120.5 . .
C7 C8 C9 119.25(17) . .
C7 C8 H8 120.4 . .
C9 C8 H8 120.4 . .
C10 C9 C8 118.85(18) . .
C10 C9 H9 120.6 . .
C8 C9 H9 120.6 . .
N2 C10 C9 122.09(17) . .
N2 C10 H10 119.0 . .
C9 C10 H10 119.0 . .
C12 C11 P2 113.64(12) . .
C12 C11 H11A 108.8 . .
P2 C11 H11A 108.8 . .
C12 C11 H11B 108.8 . .
P2 C11 H11B 108.8 . .
H11A C11 H11B 107.7 . .
C13 C12 C17 118.45(16) . .
C13 C12 C11 120.35(16) . .
C17 C12 C11 121.19(15) . .
C14 C13 C12 120.71(16) . .
C14 C13 H13 119.6 . .
C12 C13 H13 119.6 . .
C13 C14 C15 120.13(17) . .
C13 C14 H14 119.9 . .
C15 C14 H14 119.9 . .
C14 C15 C16 120.46(17) . .
C14 C15 H15 119.8 . .
C16 C15 H15 119.8 . .
C17 C16 C15 118.87(16) . .
C17 C16 C18 120.92(16) . 2_657
C15 C16 C18 120.17(16) . 2_657
C16 C17 C12 121.33(16) . .
C16 C17 H17 119.3 . .
C12 C17 H17 119.3 . .
C16 C18 P1 111.62(12) 2_657 .
C16 C18 H18A 109.3 2_657 .
P1 C18 H18A 109.3 . .
C16 C18 H18B 109.3 2_657 .
P1 C18 H18B 109.3 . .
H18A C18 H18B 108.0 . .

loop_
_geom_bond_atom_site_label_1
_geom_bond_atom_site_label_2
_geom_bond_distance
_geom_bond_site_symmetry_2
Cu1 O2 1.9167(12) .
Cu1 O3 1.9473(12) .
Cu1 N2 2.0036(15) .
Cu1 N1 2.0179(15) .
Cu1 O1 2.2947(12) .
P1 O2 1.5172(12) .
P1 O1 1.5227(12) 2_557
P1 O6 1.5709(13) .
P1 C18 1.8098(18) .
P2 O4 1.5061(13) .
P2 O3 1.5159(12) .
P2 O5 1.5803(13) .
P2 C11 1.8119(17) .
O1 P1 1.5227(12) 2_557
O5 H5' 0.8200 .
O6 H6' 0.8200 .
N1 C1 1.343(2) .
N1 C5 1.352(2) .
N2 C10 1.344(2) .
N2 C6 1.355(2) .
C1 C2 1.388(2) .
C1 H1 0.9300 .
C2 C3 1.393(3) .
C2 H2 0.9300 .
C3 C4 1.388(3) .
C3 H3 0.9300 .
C4 C5 1.394(2) .
C4 H4 0.9300 .
C5 C6 1.488(2) .
C6 C7 1.389(2) .
C7 C8 1.389(3) .
C7 H7 0.9300 .
C8 C9 1.390(3) .
C8 H8 0.9300 .
C9 C10 1.387(2) .
C9 H9 0.9300 .
C10 H10 0.9300 .
C11 C12 1.510(2) .
C11 H11A 0.9700 .
C11 H11B 0.9700 .
C12 C13 1.398(2) .
C12 C17 1.404(2) .
C13 C14 1.388(3) .
C13 H13 0.9300 .
C14 C15 1.390(3) .
C14 H14 0.9300 .
C15 C16 1.397(3) .
C15 H15 0.9300 .
C16 C17 1.395(2) .
C16 C18 1.514(2) 2_657
C17 H17 0.9300 .
C18 C16 1.514(2) 2_657
C18 H18A 0.9700 .
C18 H18B 0.9700 .

loop_
_geom_torsion_atom_site_label_1
_geom_torsion_atom_site_label_2
_geom_torsion_atom_site_label_3
_geom_torsion_atom_site_label_4
_geom_torsion
_geom_torsion_site_symmetry_1
_geom_torsion_site_symmetry_4
O2 Cu1 O1 P1 -82.56(7) . 2_557
O3 Cu1 O1 P1 12.37(9) . 2_557
N2 Cu1 O1 P1 105.62(8) . 2_557
N1 Cu1 O1 P1 -173.65(7) . 2_557
O1 P1 O2 Cu1 -73.18(12) 2_557 .
O6 P1 O2 Cu1 162.84(10) . .
C18 P1 O2 Cu1 49.52(13) . .
O3 Cu1 O2 P1 14.21(11) . .
N2 Cu1 O2 P1 -138.3(3) . .
N1 Cu1 O2 P1 -136.74(11) . .
O1 Cu1 O2 P1 125.87(11) . .
O4 P2 O3 Cu1 41.89(16) . .
O5 P2 O3 Cu1 -86.79(14) . .
C11 P2 O3 Cu1 163.83(13) . .
O2 Cu1 O3 P2 88.10(14) . .
N2 Cu1 O3 P2 -95.68(14) . .
N1 Cu1 O3 P2 -170.64(11) . .
O1 Cu1 O3 P2 -2.76(15) . .
O2 Cu1 N1 C1 1.21(14) . .
O3 Cu1 N1 C1 -101.03(16) . .
N2 Cu1 N1 C1 -179.02(15) . .
O1 Cu1 N1 C1 90.32(14) . .
O2 Cu1 N1 C5 -179.79(12) . .
O3 Cu1 N1 C5 77.98(16) . .
N2 Cu1 N1 C5 -0.02(12) . .
O1 Cu1 N1 C5 -90.68(12) . .
O2 Cu1 N2 C10 -176.1(3) . .
O3 Cu1 N2 C10 31.23(14) . .
N1 Cu1 N2 C10 -177.76(15) . .
O1 Cu1 N2 C10 -80.56(14) . .
O2 Cu1 N2 C6 1.3(4) . .
O3 Cu1 N2 C6 -151.35(12) . .
N1 Cu1 N2 C6 -0.34(12) . .
O1 Cu1 N2 C6 96.87(12) . .
C5 N1 C1 C2 -0.4(3) . .
Cu1 N1 C1 C2 178.56(13) . .
N1 C1 C2 C3 1.4(3) . .
C1 C2 C3 C4 -1.1(3) . .
C2 C3 C4 C5 -0.2(3) . .
C1 N1 C5 C4 -0.9(2) . .
Cu1 N1 C5 C4 -179.97(13) . .
C1 N1 C5 C6 179.40(15) . .
Cu1 N1 C5 C6 0.33(18) . .
C3 C4 C5 N1 1.2(3) . .
C3 C4 C5 C6 -179.16(16) . .
C10 N2 C6 C7 -1.6(2) . .
Cu1 N2 C6 C7 -179.18(13) . .
C10 N2 C6 C5 178.19(15) . .
Cu1 N2 C6 C5 0.60(18) . .
N1 C5 C6 N2 -0.6(2) . .
C4 C5 C6 N2 179.70(16) . .
N1 C5 C6 C7 179.17(15) . .
C4 C5 C6 C7 -0.5(3) . .
N2 C6 C7 C8 1.0(3) . .
C5 C6 C7 C8 -178.73(16) . .
C6 C7 C8 C9 0.4(3) . .
C7 C8 C9 C10 -1.3(3) . .
C6 N2 C10 C9 0.7(3) . .
Cu1 N2 C10 C9 178.02(13) . .
C8 C9 C10 N2 0.8(3) . .
O4 P2 C11 C12 52.98(14) . .
O3 P2 C11 C12 -73.22(14) . .
O5 P2 C11 C12 171.17(12) . .
P2 C11 C12 C13 -100.82(16) . .
P2 C11 C12 C17 77.92(18) . .
C17 C12 C13 C14 2.1(3) . .
C11 C12 C13 C14 -179.14(16) . .
C12 C13 C14 C15 -0.8(3) . .
C13 C14 C15 C16 -1.2(3) . .
C14 C15 C16 C17 1.8(3) . .
C14 C15 C16 C18 179.67(16) . 2_657
C15 C16 C17 C12 -0.5(2) . .
C18 C16 C17 C12 -178.31(15) 2_657 .
C13 C12 C17 C16 -1.4(2) . .
C11 C12 C17 C16 179.79(15) . .
O2 P1 C18 C16 41.46(15) . 2_657
O1 P1 C18 C16 167.91(12) 2_557 2_657
O6 P1 C18 C16 -74.34(13) . 2_657
